data_2211881
loop_
_publ_author_name
'Liu, Zheng'
'Zhang, Shu-Hua'
'Feng, Xiao-Zhen'
'Li, Guang-Zhao'
'Lin, Yuan-Bin'

_publ_section_title
;{3-[(<i>E</i>)-(5-Bromo-2-oxidophenyl)methylamino]propanoato-\k^3^<i>O</i>,<i>N</i>,<i>O</i>'}(1,10-phenanthroline-\k^2^<i>N</i>,<i>N</i>')copper(II)
 dihydrate
;
_journal_coeditor_code LH2236
_journal_issue 1
_journal_name_full 'Acta Crystallographica Section E'
_journal_page_first m156
_journal_page_last m158
_journal_paper_doi 10.1107/S1600536806052500
_journal_volume 63
_journal_year 2007
_chemical_formula_iupac '[Cu (C10 H10 Br N O3) (C12 H8 N2)], 2H2 O'
_chemical_formula_moiety 'C22 H18 Br Cu N3 O3, 2(H2 O)'
_chemical_formula_sum 'C22 H22 Br Cu N3 O5'
_chemical_formula_weight 551.88
_chemical_name_systematic
;
{3-[(E)-(5-Bromo-2-oxidophenyl)methyleneamino]propanoato-k^3^O,N,O'}(1,10-
phenanthroline-k^2^N,N')copper(II) dihydrate
;
_space_group_IT_number 7
_symmetry_cell_setting monoclinic
_symmetry_space_group_name_Hall 'P -2yac'
_symmetry_space_group_name_H-M 'P 1 n 1'
_atom_sites_solution_hydrogens geom
_atom_sites_solution_primary direct
_atom_sites_solution_secondary difmap
_audit_creation_method SHELXL-97
_cell_angle_alpha 90.00
_cell_angle_beta 93.47(3)
_cell_angle_gamma 90.00
_cell_formula_units_Z 2
_cell_length_a 11.120(2)
_cell_length_b 5.3808(11)
_cell_length_c 18.393(4)
_cell_measurement_reflns_used 2006
_cell_measurement_temperature 293(2)
_cell_measurement_theta_max 26.0
_cell_measurement_theta_min 2.1
_cell_volume 1098.5(4)
_computing_cell_refinement 'SAINT (Bruker, 2001)'
_computing_data_collection 'SMART (Bruker, 2001)'
_computing_data_reduction SAINT
_computing_molecular_graphics 'PLATON (Spek, 2003)'
_computing_publication_material 'SHELXTL (Bruker, 2001)'
_computing_structure_refinement 'SHELXL97 (Sheldrick, 1997)'
_computing_structure_solution 'SHELXS97 (Sheldrick, 1997)'
_diffrn_ambient_temperature 293(2)
_diffrn_measured_fraction_theta_full 0.990
_diffrn_measured_fraction_theta_max 0.990
_diffrn_measurement_device_type 'Bruker SMART CCD'
_diffrn_measurement_method '\f and \w'
_diffrn_radiation_monochromator graphite
_diffrn_radiation_source 'fine-focus sealed tube'
_diffrn_radiation_type MoK\a
_diffrn_radiation_wavelength 0.71073
_diffrn_reflns_av_R_equivalents 0.0391
_diffrn_reflns_av_sigmaI/netI 0.0788
_diffrn_reflns_limit_h_max 13
_diffrn_reflns_limit_h_min -13
_diffrn_reflns_limit_k_max 5
_diffrn_reflns_limit_k_min -6
_diffrn_reflns_limit_l_max 22
_diffrn_reflns_limit_l_min -21
_diffrn_reflns_number 5630
_diffrn_reflns_theta_full 25.99
_diffrn_reflns_theta_max 25.99
_diffrn_reflns_theta_min 2.09
_diffrn_standards_number 0
_exptl_absorpt_coefficient_mu 2.853
_exptl_absorpt_correction_T_max 0.8475
_exptl_absorpt_correction_T_min 0.6277
_exptl_absorpt_correction_type multi-scan
_exptl_absorpt_process_details '(SADABS; Sheldrick, 1996)'
_exptl_crystal_colour blue
_exptl_crystal_density_diffrn 1.668
_exptl_crystal_density_method 'not measured'
_exptl_crystal_description prism
_exptl_crystal_F_000 558
_exptl_crystal_size_max 0.18
_exptl_crystal_size_mid 0.08
_exptl_crystal_size_min 0.06
_refine_diff_density_max 0.769
_refine_diff_density_min -0.617
_refine_ls_abs_structure_details 'Flack (1983), 1462 Friedel pairs'
_refine_ls_abs_structure_Flack 0.000(10)
_refine_ls_extinction_method none
_refine_ls_goodness_of_fit_ref 0.972
_refine_ls_hydrogen_treatment mixed
_refine_ls_matrix_type full
_refine_ls_number_parameters 309
_refine_ls_number_reflns 3605
_refine_ls_number_restraints 8
_refine_ls_restrained_S_all 0.970
_refine_ls_R_factor_all 0.0837
_refine_ls_R_factor_gt 0.0570
_refine_ls_shift/su_max 0.007
_refine_ls_shift/su_mean 0.001
_refine_ls_structure_factor_coef Fsqd
_refine_ls_weighting_details 'calc w=1/[\s^2^(Fo^2^)+(0.0239P)^2^+4.2874P] where P=(Fo^2^+2Fc^2^)/3'
_refine_ls_weighting_scheme calc
_refine_ls_wR_factor_gt 0.1089
_refine_ls_wR_factor_ref 0.1221
_reflns_number_gt 2695
_reflns_number_total 3605
_reflns_threshold_expression I>2\s(I)
_cod_data_source_file lh2236.cif
_cod_data_source_block I
_cod_original_sg_symbol_H-M 'P n'
_cod_database_code 2211881
_cod_database_fobs_code 2211881

loop_
_symmetry_equiv_pos_as_xyz
'x, y, z'
'x+1/2, -y, z+1/2'

loop_
_atom_site_type_symbol
_atom_site_label
_atom_site_fract_x
_atom_site_fract_y
_atom_site_fract_z
_atom_site_U_iso_or_equiv
_atom_site_adp_type
_atom_site_calc_flag
_atom_site_refinement_flags
_atom_site_occupancy
Br Br1 1.11996(9) 0.3852(2) 0.34870(6) 0.0714(4) Uani d . 1
C C1 0.7947(8) 0.5843(16) 0.1871(5) 0.036(2) Uani d . 1
C C2 0.8970(8) 0.7341(17) 0.1929(5) 0.044(2) Uani d . 1
H H2 0.9014 0.8718 0.1626 0.053 Uiso calc R 1
C C3 0.9915(9) 0.6836(19) 0.2422(6) 0.049(3) Uani d . 1
H H3 1.0577 0.7893 0.2463 0.059 Uiso calc R 1
C C4 0.9877(9) 0.4756(18) 0.2855(5) 0.044(2) Uani d . 1
C C5 0.8878(8) 0.3213(18) 0.2805(5) 0.041(2) Uani d . 1
H H5 0.8859 0.1814 0.3100 0.049 Uiso calc R 1
C C6 0.7917(8) 0.3724(15) 0.2324(5) 0.035(2) Uani d . 1
C C7 0.6846(8) 0.2011(16) 0.2260(5) 0.037(2) Uani d . 1
H H7A 0.6828 0.1170 0.1793 0.044 Uiso calc R 1
H H7B 0.6928 0.0758 0.2638 0.044 Uiso calc R 1
C C8 0.5669(9) 0.454(2) 0.3050(5) 0.050(2) Uani d . 1
H H8A 0.6295 0.5794 0.3096 0.060 Uiso calc R 1
H H8B 0.5852 0.3283 0.3418 0.060 Uiso calc R 1
C C9 0.4473(9) 0.5731(17) 0.3192(5) 0.047(2) Uani d . 1
H H9A 0.3831 0.4594 0.3037 0.056 Uiso calc R 1
H H9B 0.4434 0.5984 0.3712 0.056 Uiso calc R 1
C C10 0.4257(9) 0.8166(17) 0.2813(5) 0.047(2) Uani d . 1
C C11 0.2886(9) 0.2955(18) 0.1533(5) 0.045(2) Uani d . 1
H H11 0.3236 0.1870 0.1878 0.054 Uiso calc R 1
C C12 0.1653(9) 0.276(2) 0.1343(6) 0.056(3) Uani d . 1
H H12 0.1197 0.1566 0.1567 0.067 Uiso calc R 1
C C13 0.1111(9) 0.430(2) 0.0832(5) 0.055(3) Uani d . 1
H H13 0.0290 0.4180 0.0706 0.066 Uiso calc R 1
C C14 0.1827(8) 0.6092(18) 0.0498(5) 0.047(2) Uani d . 1
C C15 0.1352(9) 0.781(2) -0.0034(5) 0.054(3) Uani d . 1
H H15 0.0534 0.7782 -0.0173 0.065 Uiso calc R 1
C C16 0.2079(10) 0.949(2) -0.0339(5) 0.055(3) Uani d . 1
H H16 0.1754 1.0569 -0.0694 0.066 Uiso calc R 1
C C17 0.3329(9) 0.9639(18) -0.0125(5) 0.043(2) Uani d . 1
C C18 0.4120(11) 1.1323(17) -0.0412(5) 0.054(3) Uani d . 1
H H18 0.3842 1.2452 -0.0766 0.065 Uiso calc R 1
C C19 0.5297(10) 1.1319(19) -0.0175(5) 0.058(3) Uani d . 1
H H19 0.5831 1.2433 -0.0369 0.069 Uiso calc R 1
C C20 0.5702(9) 0.9635(17) 0.0361(5) 0.043(2) Uani d . 1
H H20 0.6509 0.9668 0.0525 0.052 Uiso calc R 1
C C21 0.3805(8) 0.8007(16) 0.0397(4) 0.034(2) Uani d . 1
C C22 0.3058(8) 0.6197(15) 0.0722(4) 0.0318(19) Uani d . 1
Cu Cu1 0.53605(7) 0.57406(18) 0.14968(5) 0.0334(3) Uani d . 1
N N1 0.5685(7) 0.3386(13) 0.2325(4) 0.0371(17) Uani d . 1
N N2 0.3577(6) 0.4658(13) 0.1233(4) 0.0356(17) Uani d . 1
N N3 0.4985(6) 0.8001(14) 0.0644(4) 0.0395(18) Uani d . 1
O O1 0.7056(5) 0.6288(11) 0.1368(3) 0.0435(15) Uani d . 1
O O2 0.4696(6) 0.8527(10) 0.2200(3) 0.0424(15) Uani d . 1
O O3 0.3679(11) 0.9784(15) 0.3112(5) 0.115(4) Uani d . 1
O O1W 0.8120(8) 0.4982(17) 0.0081(4) 0.069(2) Uani d D 1
O O2W 0.3434(9) 1.0079(17) 0.4542(6) 0.079(3) Uani d D 1
H H2WA 0.324(7) 0.878(8) 0.476(4) 0.02(2) Uiso d D 1
H H2WB 0.34(2) 0.958(18) 0.411(2) 0.08(12) Uiso d D 1
H H1A 0.512(8) 0.190(16) 0.229(5) 0.04(2) Uiso d . 1
H H1WA 0.816(12) 0.639(8) -0.011(5) 0.10(5) Uiso d D 1
H H1WB 0.781(9) 0.534(16) 0.047(3) 0.06(3) Uiso d D 1

loop_
_atom_site_aniso_label
_atom_site_aniso_U_11
_atom_site_aniso_U_22
_atom_site_aniso_U_33
_atom_site_aniso_U_12
_atom_site_aniso_U_13
_atom_site_aniso_U_23
Br1 0.0425(7) 0.1019(10) 0.0674(8) 0.0062(7) -0.0160(6) -0.0039(8)
C1 0.035(5) 0.035(5) 0.038(5) 0.007(4) -0.001(4) -0.001(4)
C2 0.038(6) 0.041(6) 0.054(6) -0.008(4) 0.008(5) 0.010(5)
C3 0.029(5) 0.061(6) 0.057(6) -0.004(5) 0.005(5) -0.010(6)
C4 0.043(6) 0.042(6) 0.046(5) 0.003(4) -0.002(4) -0.013(5)
C5 0.037(6) 0.040(5) 0.045(6) 0.007(4) 0.002(5) -0.001(5)
C6 0.036(5) 0.028(5) 0.041(5) 0.006(4) 0.006(4) -0.004(4)
C7 0.036(5) 0.030(5) 0.046(5) -0.004(4) 0.007(4) -0.002(4)
C8 0.046(6) 0.066(7) 0.037(5) 0.017(5) -0.001(4) 0.005(5)
C9 0.059(6) 0.044(6) 0.039(5) 0.008(5) 0.014(5) 0.011(5)
C10 0.051(6) 0.034(5) 0.058(6) 0.008(4) 0.011(5) 0.001(5)
C11 0.046(6) 0.047(6) 0.042(5) 0.000(5) 0.003(5) -0.001(5)
C12 0.037(6) 0.069(7) 0.062(7) -0.019(5) 0.015(5) -0.006(6)
C13 0.034(5) 0.074(7) 0.059(6) -0.009(6) 0.003(5) -0.024(6)
C14 0.039(5) 0.057(6) 0.044(5) 0.007(5) -0.004(4) -0.015(5)
C15 0.040(6) 0.075(7) 0.045(6) 0.012(5) -0.020(5) -0.017(6)
C16 0.055(7) 0.070(7) 0.039(5) 0.021(6) -0.013(5) 0.003(5)
C17 0.055(6) 0.046(6) 0.028(5) 0.009(5) -0.006(4) -0.004(4)
C18 0.076(8) 0.046(6) 0.040(6) 0.007(5) 0.001(6) 0.012(5)
C19 0.067(8) 0.068(8) 0.040(6) -0.002(6) 0.014(5) 0.019(5)
C20 0.040(6) 0.050(6) 0.041(5) -0.004(4) 0.011(4) 0.009(5)
C21 0.041(5) 0.039(5) 0.024(4) 0.004(4) 0.006(4) -0.009(4)
C22 0.043(5) 0.027(5) 0.026(4) 0.002(4) 0.002(4) -0.004(4)
Cu1 0.0305(6) 0.0357(5) 0.0343(5) 0.0019(6) 0.0034(5) 0.0016(6)
N1 0.036(4) 0.027(4) 0.050(4) 0.003(3) 0.010(4) 0.003(3)
N2 0.036(4) 0.030(4) 0.042(4) -0.001(3) 0.004(3) 0.007(3)
N3 0.033(4) 0.051(5) 0.035(4) 0.006(4) 0.005(3) -0.002(4)
O1 0.023(3) 0.057(4) 0.051(4) 0.003(3) 0.005(3) 0.011(3)
O2 0.056(4) 0.033(3) 0.039(3) -0.004(3) 0.014(3) 0.004(3)
O3 0.197(11) 0.056(5) 0.103(7) 0.055(6) 0.098(8) 0.029(5)
O1W 0.074(6) 0.093(7) 0.040(4) 0.009(5) 0.011(4) -0.007(4)
O2W 0.078(6) 0.079(7) 0.083(7) 0.008(5) 0.029(5) 0.012(5)

loop_
_atom_type_symbol
_atom_type_description
_atom_type_scat_dispersion_real
_atom_type_scat_dispersion_imag
_atom_type_scat_source
C C 0.0033 0.0016 'International Tables Vol C Tables 4.2.6.8 and 6.1.1.4'
H H 0.0000 0.0000 'International Tables Vol C Tables 4.2.6.8 and 6.1.1.4'
N N 0.0061 0.0033 'International Tables Vol C Tables 4.2.6.8 and 6.1.1.4'
O O 0.0106 0.0060 'International Tables Vol C Tables 4.2.6.8 and 6.1.1.4'
Cu Cu 0.3201 1.2651 'International Tables Vol C Tables 4.2.6.8 and 6.1.1.4'
Br Br -0.2901 2.4595 'International Tables Vol C Tables 4.2.6.8 and 6.1.1.4'

loop_
_geom_angle_atom_site_label_1
_geom_angle_atom_site_label_2
_geom_angle_atom_site_label_3
_geom_angle
O1 C1 C2 121.2(8)
O1 C1 C6 120.6(8)
C2 C1 C6 118.0(8)
C3 C2 C1 121.7(9)
C3 C2 H2 119.2
C1 C2 H2 119.2
C2 C3 C4 119.6(9)
C2 C3 H3 120.2
C4 C3 H3 120.2
C3 C4 C5 120.1(9)
C3 C4 Br1 121.1(7)
C5 C4 Br1 118.7(8)
C6 C5 C4 120.9(9)
C6 C5 H5 119.6
C4 C5 H5 119.6
C5 C6 C1 119.7(8)
C5 C6 C7 120.7(8)
C1 C6 C7 119.6(8)
N1 C7 C6 111.9(7)
N1 C7 H7A 109.2
C6 C7 H7A 109.2
N1 C7 H7B 109.2
C6 C7 H7B 109.2
H7A C7 H7B 107.9
N1 C8 C9 113.2(8)
N1 C8 H8A 108.9
C9 C8 H8A 108.9
N1 C8 H8B 108.9
C9 C8 H8B 108.9
H8A C8 H8B 107.8
C10 C9 C8 114.1(8)
C10 C9 H9A 108.7
C8 C9 H9A 108.7
C10 C9 H9B 108.7
C8 C9 H9B 108.7
H9A C9 H9B 107.6
O3 C10 O2 121.8(9)
O3 C10 C9 119.0(8)
O2 C10 C9 119.2(8)
N2 C11 C12 121.8(9)
N2 C11 H11 119.1
C12 C11 H11 119.1
C13 C12 C11 120.7(9)
C13 C12 H12 119.7
C11 C12 H12 119.7
C12 C13 C14 118.5(9)
C12 C13 H13 120.8
C14 C13 H13 120.8
C22 C14 C13 117.6(9)
C22 C14 C15 119.3(9)
C13 C14 C15 123.1(9)
C16 C15 C14 120.8(9)
C16 C15 H15 119.6
C14 C15 H15 119.6
C15 C16 C17 121.3(9)
C15 C16 H16 119.3
C17 C16 H16 119.3
C21 C17 C18 117.0(9)
C21 C17 C16 118.8(9)
C18 C17 C16 124.2(9)
C19 C18 C17 119.9(9)
C19 C18 H18 120.0
C17 C18 H18 120.0
C18 C19 C20 119.5(9)
C18 C19 H19 120.2
C20 C19 H19 120.2
N3 C20 C19 122.5(9)
N3 C20 H20 118.8
C19 C20 H20 118.8
N3 C21 C17 123.6(8)
N3 C21 C22 115.4(7)
C17 C21 C22 121.0(9)
N2 C22 C14 123.0(8)
N2 C22 C21 118.1(8)
C14 C22 C21 118.8(8)
O1 Cu1 N1 93.3(3)
O1 Cu1 N3 88.3(3)
N1 Cu1 N3 177.5(3)
O1 Cu1 N2 158.2(3)
N1 Cu1 N2 97.2(3)
N3 Cu1 N2 80.7(3)
O1 Cu1 O2 110.0(3)
N1 Cu1 O2 92.1(3)
N3 Cu1 O2 89.1(2)
N2 Cu1 O2 88.8(3)
C8 N1 C7 109.8(7)
C8 N1 Cu1 114.3(6)
C7 N1 Cu1 111.6(5)
C8 N1 H1A 111(5)
C7 N1 H1A 98(5)
Cu1 N1 H1A 112(5)
C11 N2 C22 118.3(8)
C11 N2 Cu1 130.8(6)
C22 N2 Cu1 110.4(5)
C20 N3 C21 117.5(8)
C20 N3 Cu1 127.7(6)
C21 N3 Cu1 114.4(6)
C1 O1 Cu1 125.1(6)
C10 O2 Cu1 126.5(6)
H1WA O1W H1WB 101(9)
H2WA O2W H2WB 101(9)

loop_
_geom_bond_atom_site_label_1
_geom_bond_atom_site_label_2
_geom_bond_distance
Br1 C4 1.883(10)
C1 O1 1.336(10)
C1 C2 1.393(12)
C1 C6 1.414(11)
C2 C3 1.372(13)
C2 H2 0.9300
C3 C4 1.376(13)
C3 H3 0.9300
C4 C5 1.385(13)
C5 C6 1.373(12)
C5 H5 0.9300
C6 C7 1.505(11)
C7 N1 1.499(11)
C7 H7A 0.9700
C7 H7B 0.9700
C8 N1 1.472(11)
C8 C9 1.513(12)
C8 H8A 0.9700
C8 H8B 0.9700
C9 C10 1.496(12)
C9 H9A 0.9700
C9 H9B 0.9700
C10 O3 1.231(11)
C10 O2 1.270(11)
C11 N2 1.336(11)
C11 C12 1.399(13)
C11 H11 0.9300
C12 C13 1.368(15)
C12 H12 0.9300
C13 C14 1.412(14)
C13 H13 0.9300
C14 C22 1.407(12)
C14 C15 1.424(13)
C15 C16 1.357(14)
C15 H15 0.9300
C16 C17 1.424(14)
C16 H16 0.9300
C17 C21 1.383(12)
C17 C18 1.389(14)
C18 C19 1.354(14)
C18 H18 0.9300
C19 C20 1.394(13)
C19 H19 0.9300
C20 N3 1.315(11)
C20 H20 0.9300
C21 N3 1.362(11)
C21 C22 1.434(12)
C22 N2 1.354(10)
Cu1 O1 1.937(6)
Cu1 N1 1.997(7)
Cu1 N3 2.009(7)
Cu1 N2 2.096(7)
Cu1 O2 2.141(6)
N1 H1A 1.01(9)
O1W H1WA 0.84(6)
O1W H1WB 0.84(7)
O2W H2WA 0.84(6)
O2W H2WB 0.84(6)

loop_
_geom_hbond_atom_site_label_D
_geom_hbond_atom_site_label_H
_geom_hbond_atom_site_label_A
_geom_hbond_site_symmetry_A
_geom_hbond_distance_DH
_geom_hbond_distance_HA
_geom_hbond_distance_DA
_geom_hbond_angle_DHA
N1 H1A O2 1_545 1.01(9) 1.88(9) 2.841(9) 157(7)
N1 H1A O3 1_545 1.01(9) 2.54(9) 3.349(12) 136(6)
O1W H1WB O1 . 0.84(6) 1.96(7) 2.800(9) 178(9)
O1W H1WA O2W 2_574 0.84(6) 2.03(5) 2.865(13) 172(18)
O2W H2WA O1W 2_465 0.84(6) 2.12(5) 2.926(13) 162(6)
O2W H2WB O3 . 0.84(7) 1.88(3) 2.667(13) 157(8)
